data_7041895
loop_
_publ_author_name
'Suzuki, Shuichi'
'Kira, Sayaka'
'Kozaki, Masatoshi'
'Yamamura, Masaki'
'Hasegawa, Toru'
'Nabeshima, Tatsuya'
'Okada, Keiji'

_publ_section_title
;
 An efficient synthetic method for organometallic radicals: structures and
 properties of gold(i)-(nitronyl nitroxide)-2-ide complexes.
;
_journal_issue 8
_journal_name_full 'Dalton transactions (Cambridge, England : 2003)'
_journal_page_first 2653
_journal_page_last 2659
_journal_paper_doi 10.1039/c6dt04685a
_journal_volume 46
_journal_year 2017
_chemical_formula_moiety 'C25 H45 Au N2 O2 P'
_chemical_formula_sum 'C25 H45 Au N2 O2 P'
_chemical_formula_weight 633.58
_space_group_crystal_system monoclinic
_space_group_IT_number 14
_space_group_name_Hall '-P 2ybc'
_space_group_name_H-M_alt 'P 1 21/c 1'
_symmetry_space_group_name_Hall '-P 2ybc'
_symmetry_space_group_name_H-M 'P 1 21/c 1'
_atom_sites_solution_hydrogens geom
_atom_sites_solution_primary direct
_atom_sites_solution_secondary difmap
_audit_update_record
;
2016-09-28 deposited with the CCDC.
2017-01-30 downloaded from the CCDC.
;
_cell_angle_alpha 90.0000
_cell_angle_beta 102.950(4)
_cell_angle_gamma 90.0000
_cell_formula_units_Z 4
_cell_length_a 11.663(5)
_cell_length_b 19.532(7)
_cell_length_c 12.042(5)
_cell_measurement_reflns_used 6816
_cell_measurement_temperature 200
_cell_measurement_theta_max 27.37
_cell_measurement_theta_min 4.05
_cell_volume 2673.4(19)
_computing_cell_refinement CrystalClear
_computing_data_collection 'CrystalClear (Rigaku Inc., 2008)'
_computing_data_reduction CrystalClear
_computing_molecular_graphics 'CrystalStructure 4.2'
_computing_publication_material 'CrystalStructure 4.2 (Rigaku, 2015)'
_computing_structure_refinement 'SHELXL Version 2014/7 (Sheldrick, 2008)'
_computing_structure_solution 'SHELXS Version 2013/1 (Sheldrick, 2008)'
_diffrn_ambient_temperature 200
_diffrn_detector_area_resol_mean 7.111
_diffrn_measured_fraction_theta_full 0.995
_diffrn_measured_fraction_theta_max 0.995
_diffrn_measurement_device_type 'Rigaku Saturn724'
_diffrn_measurement_method \w
_diffrn_radiation_type 'Mo K\a'
_diffrn_radiation_wavelength 0.71075
_diffrn_reflns_av_R_equivalents 0.0509
_diffrn_reflns_Laue_measured_fraction_full 0.995
_diffrn_reflns_Laue_measured_fraction_max 0.995
_diffrn_reflns_limit_h_max 15
_diffrn_reflns_limit_h_min -15
_diffrn_reflns_limit_k_max 24
_diffrn_reflns_limit_k_min -25
_diffrn_reflns_limit_l_max 15
_diffrn_reflns_limit_l_min -15
_diffrn_reflns_number 23992
_diffrn_reflns_point_group_measured_fraction_full 0.995
_diffrn_reflns_point_group_measured_fraction_max 0.995
_diffrn_reflns_theta_full 25.242
_diffrn_reflns_theta_max 27.425
_diffrn_reflns_theta_min 4.051
_diffrn_standards_number 0
_exptl_absorpt_coefficient_mu 5.604
_exptl_absorpt_correction_T_max 0.894
_exptl_absorpt_correction_T_min 0.700
_exptl_absorpt_correction_type multi-scan
_exptl_absorpt_process_details 'REQAB (Rigaku, 1998)'
_exptl_crystal_colour purple
_exptl_crystal_density_diffrn 1.574
_exptl_crystal_density_method 'not measured'
_exptl_crystal_description needle
_exptl_crystal_F_000 1276.00
_exptl_crystal_size_max 0.180
_exptl_crystal_size_mid 0.030
_exptl_crystal_size_min 0.020
_refine_diff_density_max 1.54
_refine_diff_density_min -0.80
_refine_ls_extinction_method none
_refine_ls_goodness_of_fit_ref 0.986
_refine_ls_hydrogen_treatment constr
_refine_ls_number_parameters 280
_refine_ls_number_reflns 6060
_refine_ls_number_restraints 0
_refine_ls_R_factor_all 0.0356
_refine_ls_R_factor_gt 0.0274
_refine_ls_shift/su_max 0.001
_refine_ls_structure_factor_coef Fsqd
_refine_ls_weighting_details 'w = 1/[\s^2^(Fo^2^)+(0.0246P)^2^] where P=(Fo^2^+2Fc^2^)/3'
_refine_ls_weighting_scheme calc
_refine_ls_wR_factor_gt 0.0556
_refine_ls_wR_factor_ref 0.0585
_reflns_Friedel_coverage 0.000
_reflns_number_gt 5126
_reflns_number_total 6060
_reflns_threshold_expression F^2^>2.0\s(F^2^)
_cod_data_source_file c6dt04685a2.cif
_cod_data_source_block NN-Au-PCy3
_cod_depositor_comments 'Adding full bibliography for 7041894--7041898.cif.'
_cod_original_cell_volume 2673.5(19)
_cod_database_code 7041895

loop_
_space_group_symop_id
_space_group_symop_operation_xyz
1 +X,+Y,+Z
2 -X,1/2+Y,1/2-Z
3 -X,-Y,-Z
4 +X,-1/2-Y,-1/2+Z

loop_
_atom_site_label
_atom_site_type_symbol
_atom_site_fract_x
_atom_site_fract_y
_atom_site_fract_z
_atom_site_U_iso_or_equiv
_atom_site_adp_type
_atom_site_occupancy
_atom_site_site_symmetry_order
_atom_site_calc_flag
_atom_site_refinement_flags_posn
_atom_site_refinement_flags_adp
Au1 Au 0.75914(2) 0.07050(2) 0.95091(2) 0.02371(5) Uani 1 1 d . .
P1 P 0.74065(7) -0.02920(4) 0.84733(7) 0.02062(17) Uani 1 1 d . .
O1 O 0.9597(2) 0.18345(15) 1.1005(3) 0.0524(8) Uani 1 1 d . .
O2 O 0.5545(2) 0.17467(15) 0.9994(3) 0.0545(8) Uani 1 1 d . .
N1 N 0.8508(2) 0.19868(14) 1.0892(2) 0.0311(7) Uani 1 1 d . .
N2 N 0.6604(2) 0.19461(14) 1.0424(3) 0.0326(7) Uani 1 1 d . .
C1 C 0.7588(3) 0.16145(18) 1.0338(3) 0.0260(7) Uani 1 1 d . .
C2 C 0.8168(3) 0.26069(18) 1.1493(3) 0.0354(8) Uani 1 1 d . .
C3 C 0.6813(3) 0.26286(18) 1.1010(3) 0.0328(8) Uani 1 1 d . .
C4 C 0.8865(4) 0.3218(2) 1.1225(5) 0.0654(14) Uani 1 1 d . .
H1 H 0.8653 0.3625 1.1610 0.078 Uiso 1 1 calc R U
H2 H 0.9708 0.3127 1.1491 0.078 Uiso 1 1 calc R U
H3 H 0.8683 0.3296 1.0400 0.078 Uiso 1 1 calc R U
C5 C 0.8542(4) 0.2454(3) 1.2776(3) 0.0597(13) Uani 1 1 d . .
H4 H 0.8339 0.2844 1.3207 0.072 Uiso 1 1 calc R U
H5 H 0.8132 0.2044 1.2952 0.072 Uiso 1 1 calc R U
H6 H 0.9394 0.2377 1.2987 0.072 Uiso 1 1 calc R U
C6 C 0.6402(4) 0.3166(2) 1.0083(4) 0.0572(12) Uani 1 1 d . .
H7 H 0.6519 0.3625 1.0421 0.069 Uiso 1 1 calc R U
H8 H 0.6858 0.3121 0.9496 0.069 Uiso 1 1 calc R U
H9 H 0.5565 0.3098 0.9740 0.069 Uiso 1 1 calc R U
C7 C 0.6073(4) 0.2670(2) 1.1889(4) 0.0551(12) Uani 1 1 d . .
H10 H 0.6201 0.3113 1.2278 0.066 Uiso 1 1 calc R U
H11 H 0.5240 0.2622 1.1512 0.066 Uiso 1 1 calc R U
H12 H 0.6298 0.2301 1.2446 0.066 Uiso 1 1 calc R U
C8 C 0.5870(2) -0.03474(17) 0.7657(3) 0.0232(7) Uani 1 1 d . .
H13 H 0.5768 -0.0782 0.7205 0.028 Uiso 1 1 calc R U
C9 C 0.5594(3) 0.02582(19) 0.6836(3) 0.0313(8) Uani 1 1 d . .
H14 H 0.6114 0.0239 0.6290 0.038 Uiso 1 1 calc R U
H15 H 0.5761 0.0690 0.7272 0.038 Uiso 1 1 calc R U
C10 C 0.4309(3) 0.0256(2) 0.6178(3) 0.0430(10) Uani 1 1 d . .
H16 H 0.4155 0.0667 0.5685 0.052 Uiso 1 1 calc R U
H17 H 0.4159 -0.0154 0.5684 0.052 Uiso 1 1 calc R U
C11 C 0.3484(3) 0.0253(3) 0.6994(3) 0.0532(13) Uani 1 1 d . .
H18 H 0.3583 0.0684 0.7440 0.064 Uiso 1 1 calc R U
H19 H 0.2659 0.0230 0.6555 0.064 Uiso 1 1 calc R U
C12 C 0.3738(3) -0.0351(2) 0.7797(3) 0.0427(10) Uani 1 1 d . .
H20 H 0.3571 -0.0781 0.7354 0.051 Uiso 1 1 calc R U
H21 H 0.3212 -0.0333 0.8337 0.051 Uiso 1 1 calc R U
C13 C 0.5019(3) -0.03537(19) 0.8464(3) 0.0288(8) Uani 1 1 d . .
H22 H 0.5165 -0.0767 0.8952 0.035 Uiso 1 1 calc R U
H23 H 0.5165 0.0053 0.8966 0.035 Uiso 1 1 calc R U
C14 C 0.7785(3) -0.10890(18) 0.9295(3) 0.0266(7) Uani 1 1 d . .
H24 H 0.8640 -0.1173 0.9338 0.032 Uiso 1 1 calc R U
C15 C 0.7132(3) -0.17360(17) 0.8767(3) 0.0359(9) Uani 1 1 d . .
H25 H 0.6280 -0.1689 0.8733 0.043 Uiso 1 1 calc R U
H26 H 0.7240 -0.1799 0.7981 0.043 Uiso 1 1 calc R U
C16 C 0.7620(3) -0.2349(2) 0.9492(4) 0.0472(11) Uani 1 1 d . .
H27 H 0.8457 -0.2411 0.9469 0.057 Uiso 1 1 calc R U
H28 H 0.7188 -0.2765 0.9162 0.057 Uiso 1 1 calc R U
C17 C 0.7528(4) -0.2280(2) 1.0723(4) 0.0610(14) Uani 1 1 d . .
H29 H 0.7901 -0.2681 1.1164 0.073 Uiso 1 1 calc R U
H30 H 0.6689 -0.2269 1.0762 0.073 Uiso 1 1 calc R U
C18 C 0.8134(4) -0.1625(2) 1.1246(4) 0.0568(12) Uani 1 1 d . .
H31 H 0.8991 -0.1663 1.1303 0.068 Uiso 1 1 calc R U
H32 H 0.8004 -0.1567 1.2026 0.068 Uiso 1 1 calc R U
C19 C 0.7654(3) -0.1003(2) 1.0524(3) 0.0380(9) Uani 1 1 d . .
H33 H 0.8084 -0.0588 1.0859 0.046 Uiso 1 1 calc R U
H34 H 0.6812 -0.0940 1.0528 0.046 Uiso 1 1 calc R U
C20 C 0.8331(3) -0.02646(17) 0.7420(3) 0.0239(7) Uani 1 1 d . .
H35 H 0.8019 0.0115 0.6879 0.029 Uiso 1 1 calc R U
C21 C 0.9610(3) -0.0074(2) 0.7990(3) 0.0328(8) Uani 1 1 d . .
H36 H 0.9620 0.0362 0.8411 0.039 Uiso 1 1 calc R U
H37 H 0.9955 -0.0434 0.8543 0.039 Uiso 1 1 calc R U
C22 C 1.0341(3) 0.0001(2) 0.7095(3) 0.0367(9) Uani 1 1 d . .
H38 H 1.0041 0.0392 0.6592 0.044 Uiso 1 1 calc R U
H39 H 1.1167 0.0100 0.7479 0.044 Uiso 1 1 calc R U
C23 C 1.0303(3) -0.06390(19) 0.6381(3) 0.0391(9) Uani 1 1 d . .
H40 H 1.0673 -0.1022 0.6871 0.047 Uiso 1 1 calc R U
H41 H 1.0758 -0.0563 0.5790 0.047 Uiso 1 1 calc R U
C24 C 0.9049(3) -0.0827(2) 0.5816(3) 0.0396(9) Uani 1 1 d . .
H42 H 0.9045 -0.1258 0.5383 0.047 Uiso 1 1 calc R U
H43 H 0.8704 -0.0462 0.5271 0.047 Uiso 1 1 calc R U
C25 C 0.8300(3) -0.09169(18) 0.6698(3) 0.0311(8) Uani 1 1 d . .
H44 H 0.8601 -0.1309 0.7200 0.037 Uiso 1 1 calc R U
H45 H 0.7478 -0.1019 0.6304 0.037 Uiso 1 1 calc R U

loop_
_atom_site_aniso_label
_atom_site_aniso_U_11
_atom_site_aniso_U_22
_atom_site_aniso_U_33
_atom_site_aniso_U_23
_atom_site_aniso_U_13
_atom_site_aniso_U_12
Au1 0.02869(7) 0.01757(8) 0.02604(7) -0.00438(5) 0.00864(5) -0.00108(5)
P1 0.0227(4) 0.0162(5) 0.0241(4) -0.0022(3) 0.0077(3) -0.0003(3)
O1 0.0263(13) 0.0529(19) 0.079(2) -0.0232(16) 0.0146(13) -0.0026(12)
O2 0.0314(14) 0.0472(19) 0.083(2) -0.0166(16) 0.0087(14) -0.0031(13)
N1 0.0317(16) 0.0264(17) 0.0370(16) -0.0100(13) 0.0116(12) -0.0024(12)
N2 0.0302(15) 0.0225(17) 0.0459(18) -0.0089(13) 0.0102(13) 0.0004(12)
C1 0.0290(17) 0.0218(19) 0.0293(17) -0.0044(14) 0.0107(13) -0.0026(14)
C2 0.045(2) 0.023(2) 0.040(2) -0.0097(16) 0.0127(16) -0.0052(16)
C3 0.042(2) 0.020(2) 0.039(2) -0.0062(15) 0.0166(16) 0.0037(15)
C4 0.066(3) 0.030(3) 0.103(4) -0.007(3) 0.022(3) -0.018(2)
C5 0.074(3) 0.063(3) 0.039(2) -0.019(2) 0.005(2) 0.016(2)
C6 0.078(3) 0.033(3) 0.059(3) 0.002(2) 0.010(2) 0.012(2)
C7 0.059(3) 0.058(3) 0.057(3) -0.013(2) 0.031(2) 0.004(2)
C8 0.0225(16) 0.0261(19) 0.0228(16) -0.0010(14) 0.0087(12) -0.0003(13)
C9 0.0297(17) 0.037(2) 0.0282(18) 0.0071(15) 0.0096(14) -0.0011(15)
C10 0.0328(19) 0.072(3) 0.0249(18) 0.0141(19) 0.0078(15) 0.0082(19)
C11 0.028(2) 0.091(4) 0.042(2) 0.021(2) 0.0117(16) 0.018(2)
C12 0.0235(18) 0.066(3) 0.043(2) 0.015(2) 0.0172(15) -0.0004(18)
C13 0.0261(17) 0.036(2) 0.0269(17) 0.0069(15) 0.0122(13) -0.0004(15)
C14 0.0262(17) 0.0218(19) 0.0337(19) 0.0042(15) 0.0106(13) 0.0050(14)
C15 0.045(2) 0.0157(19) 0.053(2) 0.0000(17) 0.0247(18) -0.0012(16)
C16 0.045(2) 0.037(3) 0.067(3) 0.010(2) 0.028(2) 0.0054(18)
C17 0.067(3) 0.042(3) 0.083(4) 0.039(3) 0.037(3) 0.021(2)
C18 0.060(3) 0.061(3) 0.048(3) 0.031(2) 0.010(2) 0.014(2)
C19 0.048(2) 0.038(2) 0.0280(19) 0.0110(17) 0.0073(16) 0.0061(18)
C20 0.0229(15) 0.0213(18) 0.0274(17) -0.0016(14) 0.0057(12) -0.0001(13)
C21 0.0235(17) 0.038(2) 0.038(2) -0.0105(17) 0.0095(14) -0.0054(15)
C22 0.0264(18) 0.043(2) 0.043(2) -0.0076(18) 0.0149(15) -0.0086(16)
C23 0.038(2) 0.039(2) 0.047(2) -0.0006(18) 0.0247(17) 0.0015(17)
C24 0.052(2) 0.039(2) 0.034(2) -0.0124(17) 0.0230(17) -0.0124(18)
C25 0.0367(19) 0.025(2) 0.0348(19) -0.0056(15) 0.0148(15) -0.0067(15)

loop_
_atom_type_symbol
_atom_type_description
_atom_type_scat_dispersion_real
_atom_type_scat_dispersion_imag
_atom_type_scat_source
C C 0.0033 0.0016
;
International Tables for Crystallography
(Vol. C, Tables 4.2.6.8 and 6.1.1.4)
;
H H 0.0000 0.0000
;
International Tables for Crystallography
(Vol. C, Table 6.1.1.4)
;
Au Au -2.0133 8.8022
;
International Tables for Crystallography
(Vol. C, Tables 4.2.6.8 and 6.1.1.4)
;
N N 0.0061 0.0033
;
International Tables for Crystallography
(Vol. C, Tables 4.2.6.8 and 6.1.1.4)
;
O O 0.0106 0.0060
;
International Tables for Crystallography
(Vol. C, Tables 4.2.6.8 and 6.1.1.4)
;
P P 0.1023 0.0942
;
International Tables for Crystallography
(Vol. C, Tables 4.2.6.8 and 6.1.1.4)
;

loop_
_geom_angle_atom_site_label_1
_geom_angle_atom_site_label_2
_geom_angle_atom_site_label_3
_geom_angle
C1 Au1 P1 174.17(9)
C20 P1 C8 106.48(14)
C20 P1 C14 106.71(15)
C8 P1 C14 108.88(15)
C20 P1 Au1 110.58(11)
C8 P1 Au1 107.53(11)
C14 P1 Au1 116.25(12)
O1 N1 C1 126.1(3)
O1 N1 C2 119.8(3)
C1 N1 C2 114.0(3)
O2 N2 C1 125.6(3)
O2 N2 C3 119.8(3)
C1 N2 C3 114.4(3)
N2 C1 N1 107.6(3)
N2 C1 Au1 123.7(2)
N1 C1 Au1 128.7(2)
N1 C2 C4 108.6(3)
N1 C2 C5 106.3(3)
C4 C2 C5 108.7(4)
N1 C2 C3 101.3(3)
C4 C2 C3 116.4(3)
C5 C2 C3 114.6(3)
N2 C3 C7 108.6(3)
N2 C3 C6 106.0(3)
C7 C3 C6 109.9(3)
N2 C3 C2 101.3(3)
C7 C3 C2 115.5(3)
C6 C3 C2 114.7(3)
C2 C4 H1 109.5
C2 C4 H2 109.5
H1 C4 H2 109.5
C2 C4 H3 109.5
H1 C4 H3 109.5
H2 C4 H3 109.5
C2 C5 H4 109.5
C2 C5 H5 109.5
H4 C5 H5 109.5
C2 C5 H6 109.5
H4 C5 H6 109.5
H5 C5 H6 109.5
C3 C6 H7 109.5
C3 C6 H8 109.5
H7 C6 H8 109.5
C3 C6 H9 109.5
H7 C6 H9 109.5
H8 C6 H9 109.5
C3 C7 H10 109.5
C3 C7 H11 109.5
H10 C7 H11 109.5
C3 C7 H12 109.5
H10 C7 H12 109.5
H11 C7 H12 109.5
C9 C8 C13 110.0(3)
C9 C8 P1 109.7(2)
C13 C8 P1 110.6(2)
C9 C8 H13 108.8
C13 C8 H13 108.8
P1 C8 H13 108.8
C8 C9 C10 111.9(3)
C8 C9 H14 109.2
C10 C9 H14 109.2
C8 C9 H15 109.2
C10 C9 H15 109.2
H14 C9 H15 107.9
C11 C10 C9 110.7(3)
C11 C10 H16 109.5
C9 C10 H16 109.5
C11 C10 H17 109.5
C9 C10 H17 109.5
H16 C10 H17 108.1
C12 C11 C10 110.7(3)
C12 C11 H18 109.5
C10 C11 H18 109.5
C12 C11 H19 109.5
C10 C11 H19 109.5
H18 C11 H19 108.1
C11 C12 C13 111.5(3)
C11 C12 H20 109.3
C13 C12 H20 109.3
C11 C12 H21 109.3
C13 C12 H21 109.3
H20 C12 H21 108.0
C12 C13 C8 111.2(3)
C12 C13 H22 109.4
C8 C13 H22 109.4
C12 C13 H23 109.4
C8 C13 H23 109.4
H22 C13 H23 108.0
C19 C14 C15 110.0(3)
C19 C14 P1 111.2(2)
C15 C14 P1 115.8(2)
C19 C14 H24 106.4
C15 C14 H24 106.4
P1 C14 H24 106.4
C16 C15 C14 108.9(3)
C16 C15 H25 109.9
C14 C15 H25 109.9
C16 C15 H26 109.9
C14 C15 H26 109.9
H25 C15 H26 108.3
C15 C16 C17 113.1(4)
C15 C16 H27 109.0
C17 C16 H27 109.0
C15 C16 H28 109.0
C17 C16 H28 109.0
H27 C16 H28 107.8
C16 C17 C18 110.6(4)
C16 C17 H29 109.5
C18 C17 H29 109.5
C16 C17 H30 109.5
C18 C17 H30 109.5
H29 C17 H30 108.1
C17 C18 C19 110.8(3)
C17 C18 H31 109.5
C19 C18 H31 109.5
C17 C18 H32 109.5
C19 C18 H32 109.5
H31 C18 H32 108.1
C18 C19 C14 111.1(3)
C18 C19 H33 109.4
C14 C19 H33 109.4
C18 C19 H34 109.4
C14 C19 H34 109.4
H33 C19 H34 108.0
C25 C20 C21 110.5(3)
C25 C20 P1 115.0(2)
C21 C20 P1 110.9(2)
C25 C20 H35 106.6
C21 C20 H35 106.6
P1 C20 H35 106.6
C22 C21 C20 110.3(3)
C22 C21 H36 109.6
C20 C21 H36 109.6
C22 C21 H37 109.6
C20 C21 H37 109.6
H36 C21 H37 108.1
C23 C22 C21 111.9(3)
C23 C22 H38 109.2
C21 C22 H38 109.2
C23 C22 H39 109.2
C21 C22 H39 109.2
H38 C22 H39 107.9
C22 C23 C24 111.0(3)
C22 C23 H40 109.4
C24 C23 H40 109.4
C22 C23 H41 109.4
C24 C23 H41 109.4
H40 C23 H41 108.0
C23 C24 C25 111.1(3)
C23 C24 H42 109.4
C25 C24 H42 109.4
C23 C24 H43 109.4
C25 C24 H43 109.4
H42 C24 H43 108.0
C24 C25 C20 110.6(3)
C24 C25 H44 109.5
C20 C25 H44 109.5
C24 C25 H45 109.5
C20 C25 H45 109.5
H44 C25 H45 108.1

loop_
_geom_bond_atom_site_label_1
_geom_bond_atom_site_label_2
_geom_bond_distance
Au1 C1 2.038(3)
Au1 P1 2.2965(11)
P1 C20 1.841(3)
P1 C8 1.844(3)
P1 C14 1.844(3)
O1 N1 1.281(3)
O2 N2 1.288(4)
N1 C1 1.344(4)
N1 C2 1.508(4)
N2 C1 1.342(4)
N2 C3 1.502(4)
C2 C4 1.518(5)
C2 C5 1.537(5)
C2 C3 1.558(5)
C3 C7 1.511(5)
C3 C6 1.529(5)
C4 H1 0.9800
C4 H2 0.9800
C4 H3 0.9800
C5 H4 0.9800
C5 H5 0.9800
C5 H6 0.9800
C6 H7 0.9800
C6 H8 0.9800
C6 H9 0.9800
C7 H10 0.9800
C7 H11 0.9800
C7 H12 0.9800
C8 C9 1.529(4)
C8 C13 1.537(4)
C8 H13 1.0000
C9 C10 1.531(4)
C9 H14 0.9900
C9 H15 0.9900
C10 C11 1.522(5)
C10 H16 0.9900
C10 H17 0.9900
C11 C12 1.512(5)
C11 H18 0.9900
C11 H19 0.9900
C12 C13 1.529(4)
C12 H20 0.9900
C12 H21 0.9900
C13 H22 0.9900
C13 H23 0.9900
C14 C19 1.531(5)
C14 C15 1.538(5)
C14 H24 1.0000
C15 C16 1.516(5)
C15 H25 0.9900
C15 H26 0.9900
C16 C17 1.516(6)
C16 H27 0.9900
C16 H28 0.9900
C17 C18 1.526(7)
C17 H29 0.9900
C17 H30 0.9900
C18 C19 1.527(5)
C18 H31 0.9900
C18 H32 0.9900
C19 H33 0.9900
C19 H34 0.9900
C20 C25 1.538(5)
C20 C21 1.541(4)
C20 H35 1.0000
C21 C22 1.524(5)
C21 H36 0.9900
C21 H37 0.9900
C22 C23 1.512(5)
C22 H38 0.9900
C22 H39 0.9900
C23 C24 1.514(5)
C23 H40 0.9900
C23 H41 0.9900
C24 C25 1.528(5)
C24 H42 0.9900
C24 H43 0.9900
C25 H44 0.9900
C25 H45 0.9900

loop_
_geom_torsion_atom_site_label_1
_geom_torsion_atom_site_label_2
_geom_torsion_atom_site_label_3
_geom_torsion_atom_site_label_4
_geom_torsion
O2 N2 C1 N1 179.7(3)
C3 N2 C1 N1 4.2(4)
O2 N2 C1 Au1 -0.8(5)
C3 N2 C1 Au1 -176.3(2)
O1 N1 C1 N2 179.6(3)
C2 N1 C1 N2 4.4(4)
O1 N1 C1 Au1 0.2(5)
C2 N1 C1 Au1 -175.0(2)
O1 N1 C2 C4 51.0(5)
C1 N1 C2 C4 -133.5(4)
O1 N1 C2 C5 -65.8(4)
C1 N1 C2 C5 109.7(4)
O1 N1 C2 C3 174.1(3)
C1 N1 C2 C3 -10.4(4)
O2 N2 C3 C7 51.9(4)
C1 N2 C3 C7 -132.3(3)
O2 N2 C3 C6 -66.1(4)
C1 N2 C3 C6 109.7(4)
O2 N2 C3 C2 173.9(3)
C1 N2 C3 C2 -10.3(4)
N1 C2 C3 N2 11.1(3)
C4 C2 C3 N2 128.7(4)
C5 C2 C3 N2 -102.8(4)
N1 C2 C3 C7 128.2(3)
C4 C2 C3 C7 -114.3(4)
C5 C2 C3 C7 14.2(5)
N1 C2 C3 C6 -102.5(3)
C4 C2 C3 C6 15.0(5)
C5 C2 C3 C6 143.5(4)
C20 P1 C8 C9 -56.9(3)
C14 P1 C8 C9 -171.6(2)
Au1 P1 C8 C9 61.6(2)
C20 P1 C8 C13 -178.5(2)
C14 P1 C8 C13 66.8(3)
Au1 P1 C8 C13 -59.9(2)
C13 C8 C9 C10 -55.3(4)
P1 C8 C9 C10 -177.2(2)
C8 C9 C10 C11 56.5(5)
C9 C10 C11 C12 -56.5(5)
C10 C11 C12 C13 56.9(5)
C11 C12 C13 C8 -56.4(4)
C9 C8 C13 C12 54.8(4)
P1 C8 C13 C12 176.2(3)
C20 P1 C14 C19 148.3(2)
C8 P1 C14 C19 -97.1(3)
Au1 P1 C14 C19 24.5(3)
C20 P1 C14 C15 -85.1(3)
C8 P1 C14 C15 29.5(3)
Au1 P1 C14 C15 151.1(2)
C19 C14 C15 C16 -57.7(4)
P1 C14 C15 C16 175.1(2)
C14 C15 C16 C17 57.4(4)
C15 C16 C17 C18 -55.9(5)
C16 C17 C18 C19 54.1(5)
C17 C18 C19 C14 -56.5(5)
C15 C14 C19 C18 58.5(4)
P1 C14 C19 C18 -171.8(3)
C8 P1 C20 C25 -65.0(3)
C14 P1 C20 C25 51.2(3)
Au1 P1 C20 C25 178.4(2)
C8 P1 C20 C21 168.7(2)
C14 P1 C20 C21 -75.2(3)
Au1 P1 C20 C21 52.1(3)
C25 C20 C21 C22 55.6(4)
P1 C20 C21 C22 -175.6(2)
C20 C21 C22 C23 -56.1(4)
C21 C22 C23 C24 56.6(4)
C22 C23 C24 C25 -56.5(4)
C23 C24 C25 C20 56.6(4)
C21 C20 C25 C24 -56.2(4)
P1 C20 C25 C24 177.3(2)
